data_4069332
loop_
_publ_author_name
'Zhang, Jie'
'Krause, Jeanette A.'
'Huang, Kuo-Wei'
'Guan, Hairong'

_publ_section_title
;
 Ancillary Ligand and Ketone Substituent Effects on the Rate of Ketone
 Insertion into Zr&#x2212;C Bonds of Zirconocene&#x2212;1-Aza-1,3-diene
 Complexes
;
_journal_issue 10
_journal_name_full Organometallics
_journal_page_first 2938
_journal_paper_doi 10.1021/om900142c
_journal_volume 28
_journal_year 2009
_chemical_formula_moiety 'C25 H23 N Zr'
_chemical_formula_sum 'C25 H23 N Zr'
_chemical_formula_weight 428.66
_chemical_name_systematic
; 
 ? 
;
_space_group_IT_number 14
_symmetry_cell_setting monoclinic
_symmetry_space_group_name_Hall '-P 2ybc'
_symmetry_space_group_name_H-M 'P 1 21/c 1'
_atom_sites_solution_hydrogens geom
_atom_sites_solution_primary direct
_atom_sites_solution_secondary difmap
_audit_creation_method SHELXL-97
_cell_angle_alpha 90.00
_cell_angle_beta 99.6060(10)
_cell_angle_gamma 90.00
_cell_formula_units_Z 4
_cell_length_a 11.6487(5)
_cell_length_b 7.8515(4)
_cell_length_c 21.7801(10)
_cell_measurement_reflns_used 5827
_cell_measurement_temperature 150(2)
_cell_measurement_theta_max 31.03
_cell_measurement_theta_min 2.58
_cell_volume 1964.07(16)
_computing_cell_refinement 'Bruker APEX2 v2.1-4'
_computing_data_collection 'Bruker APEX2 v2.1-4'
_computing_data_reduction 'Bruker SAINT v7.34A'
_computing_molecular_graphics 'Bruker SHELXTL v6.14'
_computing_publication_material 'Bruker SHELXTL v6.14'
_computing_structure_refinement 'Bruker SHELXTL v6.14'
_computing_structure_solution 'Bruker SHELXTL v6.14'
_diffrn_ambient_temperature 150(2)
_diffrn_detector_area_resol_mean 0.75
_diffrn_measured_fraction_theta_full 0.980
_diffrn_measured_fraction_theta_max 0.980
_diffrn_measurement_device_type 'Bruker APEXII'
_diffrn_measurement_method 'omega scans'
_diffrn_radiation_monochromator 'Si-<111> channel cut crystal'
_diffrn_radiation_source synchrotron
_diffrn_radiation_type synchrotron
_diffrn_radiation_wavelength 0.77490
_diffrn_reflns_av_R_equivalents 0.0877
_diffrn_reflns_av_sigmaI/netI 0.0755
_diffrn_reflns_limit_h_max 15
_diffrn_reflns_limit_h_min -15
_diffrn_reflns_limit_k_max 10
_diffrn_reflns_limit_k_min -10
_diffrn_reflns_limit_l_max 29
_diffrn_reflns_limit_l_min -29
_diffrn_reflns_number 20660
_diffrn_reflns_theta_full 31.54
_diffrn_reflns_theta_max 31.54
_diffrn_reflns_theta_min 2.58
_diffrn_standards_decay_% 0
_exptl_absorpt_coefficient_mu 0.705
_exptl_absorpt_correction_T_max 0.9329
_exptl_absorpt_correction_T_min 0.9139
_exptl_absorpt_correction_type multi-scan
_exptl_absorpt_process_details 'SADABS v2008/1 (Sheldrick)'
_exptl_crystal_colour orange
_exptl_crystal_density_diffrn 1.450
_exptl_crystal_density_method 'not measured'
_exptl_crystal_description block
_exptl_crystal_F_000 880
_exptl_crystal_size_max 0.13
_exptl_crystal_size_mid 0.11
_exptl_crystal_size_min 0.10
_refine_diff_density_max 0.765
_refine_diff_density_min -1.099
_refine_diff_density_rms 0.141
_refine_ls_extinction_method none
_refine_ls_goodness_of_fit_ref 1.024
_refine_ls_hydrogen_treatment constr
_refine_ls_matrix_type full
_refine_ls_number_parameters 244
_refine_ls_number_reflns 4970
_refine_ls_number_restraints 0
_refine_ls_restrained_S_all 1.024
_refine_ls_R_factor_all 0.0543
_refine_ls_R_factor_gt 0.0477
_refine_ls_shift/su_max 0.001
_refine_ls_shift/su_mean 0.000
_refine_ls_structure_factor_coef Fsqd
_refine_ls_weighting_details 'calc w=1/[\s^2^(Fo^2^)+(0.0667P)^2^+0.0000P] where P=(Fo^2^+2Fc^2^)/3'
_refine_ls_weighting_scheme calc
_refine_ls_wR_factor_gt 0.1208
_refine_ls_wR_factor_ref 0.1245
_reflns_number_gt 4246
_reflns_number_total 4970
_reflns_threshold_expression >2\s(I)
_cod_data_source_file om900142c_si_002.cif
_cod_data_source_block 3a
_cod_depositor_comments
;
The following automatic conversions were performed:

'_symmetry_cell_setting' value 'Monoclinic' changed to 'monoclinic'
according to /home/saulius/struct/CIF-dictionaries/cif_core.dic
dictionary named 'cif_core.dic' version 2.4.2 from 2011-04-26.

Automatic conversion script
Id: cif_fix_values 1715 2011-07-08 13:25:40Z adriana 
;
_cod_original_sg_symbol_H-M P2(1)/c
_cod_database_code 4069332

loop_
_symmetry_equiv_pos_as_xyz
'x, y, z'
'-x, y+1/2, -z+1/2'
'-x, -y, -z'
'x, -y-1/2, z-1/2'

loop_
_atom_site_label
_atom_site_type_symbol
_atom_site_fract_x
_atom_site_fract_y
_atom_site_fract_z
_atom_site_U_iso_or_equiv
_atom_site_adp_type
_atom_site_occupancy
_atom_site_symmetry_multiplicity
_atom_site_calc_flag
_atom_site_refinement_flags
Zr Zr 0.228208(19) 0.40728(3) 0.436407(11) 0.01966(10) Uani 1 1 d .
N1 N 0.06074(19) 0.3043(3) 0.40214(10) 0.0228(5) Uani 1 1 d .
C1 C 0.0899(3) 0.1475(4) 0.43032(14) 0.0274(6) Uani 1 1 d .
H1 H 0.0581 0.0472 0.4097 0.033 Uiso 1 1 calc R
C2 C 0.1627(3) 0.1313(4) 0.48667(14) 0.0266(6) Uani 1 1 d .
H2 H 0.1850 0.0188 0.4997 0.032 Uiso 1 1 calc R
C3 C 0.2090(2) 0.2685(3) 0.52822(12) 0.0242(5) Uani 1 1 d .
H3 H 0.1394 0.3216 0.5418 0.029 Uiso 1 1 calc R
C4 C -0.0327(2) 0.3121(4) 0.35236(13) 0.0260(6) Uani 1 1 d .
C5 C -0.0292(3) 0.4277(4) 0.30394(14) 0.0308(6) Uani 1 1 d .
H5 H 0.0375 0.4977 0.3043 0.037 Uiso 1 1 calc R
C6 C -0.1220(3) 0.4411(5) 0.25537(15) 0.0370(7) Uani 1 1 d .
H6 H -0.1190 0.5216 0.2231 0.044 Uiso 1 1 calc R
C7 C -0.2193(3) 0.3379(5) 0.25345(15) 0.0390(8) Uani 1 1 d .
H7 H -0.2828 0.3481 0.2201 0.047 Uiso 1 1 calc R
C8 C -0.2234(3) 0.2206(5) 0.30010(15) 0.0393(8) Uani 1 1 d .
H8 H -0.2895 0.1489 0.2985 0.047 Uiso 1 1 calc R
C9 C -0.1305(3) 0.2063(4) 0.35001(14) 0.0329(7) Uani 1 1 d .
H9 H -0.1339 0.1254 0.3821 0.040 Uiso 1 1 calc R
C10 C 0.2907(2) 0.2341(4) 0.58661(13) 0.0251(5) Uani 1 1 d .
C11 C 0.3658(3) 0.0929(4) 0.59468(14) 0.0302(7) Uani 1 1 d .
H11 H 0.3647 0.0137 0.5616 0.036 Uiso 1 1 calc R
C12 C 0.4417(3) 0.0674(4) 0.65041(16) 0.0357(7) Uani 1 1 d .
H12 H 0.4908 -0.0300 0.6551 0.043 Uiso 1 1 calc R
C13 C 0.4464(3) 0.1817(4) 0.69889(14) 0.0340(7) Uani 1 1 d .
H13 H 0.4989 0.1642 0.7367 0.041 Uiso 1 1 calc R
C14 C 0.3731(3) 0.3232(4) 0.69175(14) 0.0319(6) Uani 1 1 d .
H14 H 0.3758 0.4026 0.7249 0.038 Uiso 1 1 calc R
C15 C 0.2969(2) 0.3487(4) 0.63691(13) 0.0279(6) Uani 1 1 d .
H15 H 0.2474 0.4457 0.6329 0.034 Uiso 1 1 calc R
C16 C 0.4406(3) 0.3936(4) 0.42145(16) 0.0358(7) Uani 1 1 d .
H16 H 0.4953 0.4693 0.4444 0.043 Uiso 1 1 calc R
C17 C 0.3757(3) 0.4248(4) 0.36290(16) 0.0336(7) Uani 1 1 d .
H17 H 0.3784 0.5257 0.3391 0.040 Uiso 1 1 calc R
C18 C 0.3053(3) 0.2819(4) 0.34478(14) 0.0332(7) Uani 1 1 d .
H18 H 0.2517 0.2704 0.3070 0.040 Uiso 1 1 calc R
C19 C 0.3278(3) 0.1597(4) 0.39204(16) 0.0358(7) Uani 1 1 d .
H19 H 0.2938 0.0497 0.3917 0.043 Uiso 1 1 calc R
C20 C 0.4111(3) 0.2301(4) 0.44071(15) 0.0370(7) Uani 1 1 d .
H20 H 0.4412 0.1768 0.4792 0.044 Uiso 1 1 calc R
C21 C 0.2951(3) 0.7112(4) 0.44816(15) 0.0308(6) Uani 1 1 d .
H21 H 0.3730 0.7345 0.4432 0.037 Uiso 1 1 calc R
C22 C 0.2573(2) 0.6717(4) 0.50463(14) 0.0285(6) Uani 1 1 d .
H22 H 0.3052 0.6599 0.5442 0.034 Uiso 1 1 calc R
C23 C 0.1345(2) 0.6527(3) 0.49152(13) 0.0259(6) Uani 1 1 d .
H23 H 0.0853 0.6282 0.5211 0.031 Uiso 1 1 calc R
C24 C 0.0983(3) 0.6765(4) 0.42741(14) 0.0291(6) Uani 1 1 d .
H24 H 0.0204 0.6708 0.4060 0.035 Uiso 1 1 calc R
C25 C 0.1974(3) 0.7102(4) 0.40046(14) 0.0309(6) Uani 1 1 d .
H25 H 0.1984 0.7291 0.3575 0.037 Uiso 1 1 calc R

loop_
_atom_site_aniso_label
_atom_site_aniso_U_11
_atom_site_aniso_U_22
_atom_site_aniso_U_33
_atom_site_aniso_U_23
_atom_site_aniso_U_13
_atom_site_aniso_U_12
Zr 0.02250(15) 0.01627(15) 0.02107(15) -0.00096(8) 0.00616(10) 0.00128(8)
N1 0.0237(11) 0.0204(11) 0.0249(11) -0.0026(9) 0.0058(9) -0.0007(9)
C1 0.0318(14) 0.0206(13) 0.0304(14) -0.0022(11) 0.0073(11) -0.0036(11)
C2 0.0325(15) 0.0166(12) 0.0324(15) 0.0023(11) 0.0104(12) 0.0012(11)
C3 0.0285(13) 0.0198(13) 0.0258(13) 0.0011(10) 0.0087(10) 0.0036(11)
C4 0.0282(13) 0.0254(14) 0.0247(13) -0.0075(11) 0.0048(10) 0.0024(11)
C5 0.0293(15) 0.0351(17) 0.0279(15) -0.0041(12) 0.0040(12) 0.0011(12)
C6 0.0384(17) 0.0456(19) 0.0260(15) -0.0027(13) 0.0026(13) 0.0094(14)
C7 0.0313(15) 0.055(2) 0.0289(15) -0.0139(15) 0.0009(12) 0.0063(15)
C8 0.0286(15) 0.052(2) 0.0381(17) -0.0171(16) 0.0071(12) -0.0063(14)
C9 0.0353(15) 0.0349(17) 0.0298(15) -0.0100(13) 0.0091(12) -0.0058(13)
C10 0.0297(13) 0.0218(13) 0.0257(13) 0.0020(11) 0.0107(10) 0.0003(11)
C11 0.0381(16) 0.0293(16) 0.0255(14) 0.0021(11) 0.0113(12) 0.0099(12)
C12 0.0351(16) 0.0376(18) 0.0359(17) 0.0085(13) 0.0107(13) 0.0150(13)
C13 0.0308(15) 0.0419(19) 0.0295(15) 0.0052(13) 0.0055(12) 0.0047(13)
C14 0.0318(15) 0.0368(17) 0.0271(14) -0.0024(12) 0.0049(11) -0.0018(13)
C15 0.0312(14) 0.0245(14) 0.0300(14) 0.0015(12) 0.0106(11) 0.0065(12)
C16 0.0243(14) 0.0423(19) 0.0429(19) -0.0141(14) 0.0113(13) -0.0003(12)
C17 0.0357(16) 0.0323(17) 0.0368(17) -0.0022(12) 0.0179(13) 0.0010(13)
C18 0.0320(15) 0.0388(17) 0.0301(15) -0.0101(13) 0.0094(12) 0.0007(13)
C19 0.0364(16) 0.0260(15) 0.0503(19) -0.0091(14) 0.0230(14) 0.0020(13)
C20 0.0355(16) 0.0424(19) 0.0349(16) 0.0009(14) 0.0105(13) 0.0188(14)
C21 0.0325(15) 0.0192(13) 0.0436(17) -0.0053(12) 0.0151(13) -0.0025(11)
C22 0.0331(14) 0.0202(13) 0.0320(14) -0.0044(11) 0.0048(12) 0.0017(11)
C23 0.0328(14) 0.0178(13) 0.0290(14) -0.0007(11) 0.0111(11) 0.0025(11)
C24 0.0356(15) 0.0177(13) 0.0329(15) -0.0008(11) 0.0024(12) 0.0054(11)
C25 0.0447(17) 0.0190(13) 0.0315(15) 0.0039(11) 0.0138(13) 0.0057(12)

loop_
_atom_type_symbol
_atom_type_description
_atom_type_scat_dispersion_real
_atom_type_scat_dispersion_imag
_atom_type_scat_source
C C -0.0020 0.0020 'International Tables Vol C Tables 4.2.6.8 and 6.1.1.4'
H H 0.0000 0.0000 'International Tables Vol C Tables 4.2.6.8 and 6.1.1.4'
N N -0.0031 0.0040 'International Tables Vol C Tables 4.2.6.8 and 6.1.1.4'
Zr Zr -1.9217 0.6594 'International Tables Vol C Tables 4.2.6.8 and 6.1.1.4'

loop_
_geom_angle_atom_site_label_1
_geom_angle_atom_site_label_2
_geom_angle_atom_site_label_3
_geom_angle
N1 Zr C3 84.79(9)
N1 Zr C21 130.37(9)
C3 Zr C21 115.56(10)
N1 Zr C25 100.13(9)
C3 Zr C25 133.18(10)
C21 Zr C25 32.54(10)
N1 Zr C18 90.03(9)
C3 Zr C18 126.65(10)
C21 Zr C18 107.85(10)
C25 Zr C18 100.03(10)
N1 Zr C20 121.35(10)
C3 Zr C20 84.93(10)
C21 Zr C20 105.88(11)
C25 Zr C20 127.39(11)
C18 Zr C20 53.59(10)
N1 Zr C19 91.49(10)
C3 Zr C19 94.84(10)
C21 Zr C19 127.85(10)
C25 Zr C19 131.13(11)
C18 Zr C19 32.13(11)
C20 Zr C19 32.62(10)
N1 Zr C17 118.43(10)
C3 Zr C17 137.83(10)
C21 Zr C17 77.41(10)
C25 Zr C17 80.13(10)
C18 Zr C17 32.27(10)
C20 Zr C17 53.12(11)
C19 Zr C17 53.18(10)
N1 Zr C22 122.70(9)
C3 Zr C22 84.40(10)
C21 Zr C22 32.36(10)
C25 Zr C22 53.63(10)
C18 Zr C22 138.69(10)
C20 Zr C22 113.42(10)
C19 Zr C22 145.44(10)
C17 Zr C22 106.63(10)
N1 Zr C16 142.27(9)
C3 Zr C16 108.98(11)
C21 Zr C16 76.23(10)
C25 Zr C16 95.22(10)
C18 Zr C16 53.24(10)
C20 Zr C16 32.22(11)
C19 Zr C16 53.42(10)
C17 Zr C16 31.73(11)
C22 Zr C16 94.10(10)
N1 Zr C24 78.09(9)
C3 Zr C24 108.03(10)
C21 Zr C24 53.05(9)
C25 Zr C24 31.95(10)
C18 Zr C24 122.68(10)
C20 Zr C24 158.28(11)
C19 Zr C24 153.65(11)
C17 Zr C24 110.90(10)
C22 Zr C24 52.89(9)
C16 Zr C24 126.30(10)
N1 Zr C1 32.49(9)
C3 Zr C1 61.67(9)
C21 Zr C1 159.09(10)
C25 Zr C1 132.46(10)
C18 Zr C1 87.28(10)
C20 Zr C1 94.68(10)
C19 Zr C1 72.37(10)
C17 Zr C1 119.40(10)
C22 Zr C1 133.97(10)
C16 Zr C1 124.67(10)
C24 Zr C1 106.77(10)
C1 N1 C4 118.7(2)
C1 N1 Zr 92.25(16)
C4 N1 Zr 143.27(19)
C2 C1 N1 123.0(3)
C2 C1 Zr 75.03(17)
N1 C1 Zr 55.25(13)
C1 C2 C3 126.6(3)
C1 C2 Zr 74.20(17)
C3 C2 Zr 62.57(15)
C2 C3 C10 121.3(2)
C2 C3 Zr 83.71(17)
C10 C3 Zr 133.24(19)
C5 C4 N1 119.6(3)
C5 C4 C9 118.9(3)
N1 C4 C9 121.5(3)
C6 C5 C4 120.6(3)
C5 C6 C7 120.5(3)
C8 C7 C6 119.8(3)
C7 C8 C9 120.5(3)
C4 C9 C8 119.8(3)
C11 C10 C15 117.2(3)
C11 C10 C3 123.3(3)
C15 C10 C3 119.5(2)
C12 C11 C10 121.0(3)
C13 C12 C11 120.8(3)
C12 C13 C14 119.2(3)
C15 C14 C13 120.4(3)
C14 C15 C10 121.5(3)
C17 C16 C20 108.1(3)
C17 C16 Zr 73.67(18)
C20 C16 Zr 73.16(18)
C16 C17 C18 108.6(3)
C16 C17 Zr 74.60(19)
C18 C17 Zr 73.14(18)
C19 C18 C17 108.1(3)
C19 C18 Zr 74.54(17)
C17 C18 Zr 74.59(18)
C18 C19 C20 107.6(3)
C18 C19 Zr 73.33(17)
C20 C19 Zr 73.54(17)
C16 C20 C19 107.6(3)
C16 C20 Zr 74.62(17)
C19 C20 Zr 73.84(17)
C25 C21 C22 108.2(3)
C25 C21 Zr 73.77(16)
C22 C21 Zr 75.09(16)
C21 C22 C23 107.4(3)
C21 C22 Zr 72.55(16)
C23 C22 Zr 76.42(16)
C24 C23 C22 108.2(3)
C24 C23 Zr 73.69(16)
C22 C23 Zr 71.60(16)
C23 C24 C25 108.0(3)
C23 C24 Zr 74.99(16)
C25 C24 Zr 71.00(16)
C24 C25 C21 108.2(3)
C24 C25 Zr 77.04(16)
C21 C25 Zr 73.69(16)

loop_
_geom_bond_atom_site_label_1
_geom_bond_atom_site_label_2
_geom_bond_distance
Zr N1 2.129(2)
Zr C3 2.321(3)
Zr C21 2.510(3)
Zr C25 2.511(3)
Zr C18 2.521(3)
Zr C20 2.533(3)
Zr C19 2.536(3)
Zr C17 2.540(3)
Zr C22 2.542(3)
Zr C16 2.551(3)
Zr C24 2.588(3)
Zr C1 2.589(3)
N1 C1 1.392(4)
N1 C4 1.404(3)
C1 C2 1.376(4)
C2 C3 1.452(4)
C3 C10 1.480(4)
C4 C5 1.397(4)
C4 C9 1.404(4)
C5 C6 1.385(4)
C6 C7 1.389(5)
C7 C8 1.378(5)
C8 C9 1.404(4)
C10 C11 1.405(4)
C10 C15 1.410(4)
C11 C12 1.392(4)
C12 C13 1.380(5)
C13 C14 1.393(4)
C14 C15 1.379(4)
C16 C17 1.392(5)
C16 C20 1.411(5)
C17 C18 1.407(4)
C18 C19 1.400(5)
C19 C20 1.424(5)
C21 C25 1.407(4)
C21 C22 1.408(4)
C22 C23 1.419(4)
C23 C24 1.402(4)
C24 C25 1.405(4)

loop_
_geom_torsion_atom_site_label_1
_geom_torsion_atom_site_label_2
_geom_torsion_atom_site_label_3
_geom_torsion_atom_site_label_4
_geom_torsion
C3 Zr N1 C1 -41.94(17)
C21 Zr N1 C1 -161.36(16)
C25 Zr N1 C1 -174.92(16)
C18 Zr N1 C1 84.88(17)
C20 Zr N1 C1 38.9(2)
C19 Zr N1 C1 52.78(17)
C17 Zr N1 C1 100.89(18)
C22 Zr N1 C1 -121.87(17)
C16 Zr N1 C1 72.6(2)
C24 Zr N1 C1 -151.63(18)
C3 Zr N1 C4 169.2(3)
C21 Zr N1 C4 49.8(3)
C25 Zr N1 C4 36.2(3)
C18 Zr N1 C4 -64.0(3)
C20 Zr N1 C4 -110.0(3)
C19 Zr N1 C4 -96.1(3)
C17 Zr N1 C4 -48.0(3)
C22 Zr N1 C4 89.3(3)
C16 Zr N1 C4 -76.2(3)
C24 Zr N1 C4 59.5(3)
C1 Zr N1 C4 -148.9(4)
C4 N1 C1 C2 -166.2(3)
Zr N1 C1 C2 34.5(3)
C4 N1 C1 Zr 159.4(3)
N1 Zr C1 C2 -150.6(3)
C3 Zr C1 C2 -19.69(17)
C21 Zr C1 C2 -107.5(3)
C25 Zr C1 C2 -143.77(17)
C18 Zr C1 C2 115.11(18)
C20 Zr C1 C2 61.98(19)
C19 Zr C1 C2 86.09(19)
C17 Zr C1 C2 111.82(19)
C22 Zr C1 C2 -67.3(2)
C16 Zr C1 C2 74.7(2)
C24 Zr C1 C2 -121.51(18)
C3 Zr C1 N1 130.87(19)
C21 Zr C1 N1 43.0(3)
C25 Zr C1 N1 6.8(2)
C18 Zr C1 N1 -94.33(17)
C20 Zr C1 N1 -147.46(17)
C19 Zr C1 N1 -123.35(18)
C17 Zr C1 N1 -97.63(18)
C22 Zr C1 N1 83.25(19)
C16 Zr C1 N1 -134.75(17)
C24 Zr C1 N1 29.05(18)
N1 C1 C2 C3 7.4(5)
Zr C1 C2 C3 36.2(3)
N1 C1 C2 Zr -28.8(3)
N1 Zr C2 C1 17.58(16)
C3 Zr C2 C1 147.7(3)
C21 Zr C2 C1 138.6(2)
C25 Zr C2 C1 69.2(3)
C18 Zr C2 C1 -66.76(19)
C20 Zr C2 C1 -116.78(19)
C19 Zr C2 C1 -84.05(19)
C17 Zr C2 C1 -88.1(2)
C22 Zr C2 C1 131.81(17)
C16 Zr C2 C1 -121.05(18)
C24 Zr C2 C1 70.9(2)
N1 Zr C2 C3 -130.14(19)
C21 Zr C2 C3 -9.2(3)
C25 Zr C2 C3 -78.6(3)
C18 Zr C2 C3 145.53(17)
C20 Zr C2 C3 95.51(17)
C19 Zr C2 C3 128.24(18)
C17 Zr C2 C3 124.20(18)
C22 Zr C2 C3 -15.91(19)
C16 Zr C2 C3 91.23(18)
C24 Zr C2 C3 -76.80(18)
C1 Zr C2 C3 -147.7(3)
C1 C2 C3 C10 -177.5(3)
Zr C2 C3 C10 -137.7(3)
C1 C2 C3 Zr -39.8(3)
N1 Zr C3 C2 42.16(16)
C21 Zr C3 C2 174.79(16)
C25 Zr C3 C2 141.17(17)
C18 Zr C3 C2 -44.0(2)
C20 Zr C3 C2 -80.02(17)
C19 Zr C3 C2 -48.90(17)
C17 Zr C3 C2 -85.5(2)
C22 Zr C3 C2 165.80(17)
C16 Zr C3 C2 -101.78(17)
C24 Zr C3 C2 117.82(16)
C1 Zr C3 C2 18.09(15)
N1 Zr C3 C10 170.0(3)
C21 Zr C3 C10 -57.4(3)
C25 Zr C3 C10 -91.0(3)
C18 Zr C3 C10 83.8(3)
C20 Zr C3 C10 47.8(3)
C19 Zr C3 C10 78.9(3)
C17 Zr C3 C10 42.3(3)
C22 Zr C3 C10 -66.4(3)
C16 Zr C3 C10 26.0(3)
C24 Zr C3 C10 -114.4(3)
C1 Zr C3 C10 145.9(3)
C1 N1 C4 C5 -146.3(3)
Zr N1 C4 C5 -2.3(5)
C1 N1 C4 C9 33.9(4)
Zr N1 C4 C9 177.9(2)
N1 C4 C5 C6 -178.0(3)
C9 C4 C5 C6 1.8(4)
C4 C5 C6 C7 -1.1(5)
C5 C6 C7 C8 -0.3(5)
C6 C7 C8 C9 0.9(5)
C5 C4 C9 C8 -1.2(4)
N1 C4 C9 C8 178.6(3)
C7 C8 C9 C4 -0.1(5)
C2 C3 C10 C11 27.5(4)
Zr C3 C10 C11 -85.8(3)
C2 C3 C10 C15 -153.8(3)
Zr C3 C10 C15 92.9(3)
C15 C10 C11 C12 0.7(4)
C3 C10 C11 C12 179.5(3)
C10 C11 C12 C13 -1.0(5)
C11 C12 C13 C14 0.6(5)
C12 C13 C14 C15 0.0(5)
C13 C14 C15 C10 -0.2(5)
C11 C10 C15 C14 -0.1(4)
C3 C10 C15 C14 -178.9(3)
N1 Zr C16 C17 52.4(3)
C3 Zr C16 C17 159.07(18)
C21 Zr C16 C17 -88.25(19)
C25 Zr C16 C17 -61.63(19)
C18 Zr C16 C17 36.99(18)
C20 Zr C16 C17 115.2(3)
C19 Zr C16 C17 77.4(2)
C22 Zr C16 C17 -115.45(19)
C24 Zr C16 C17 -69.7(2)
C1 Zr C16 C17 90.9(2)
N1 Zr C16 C20 -62.9(3)
C3 Zr C16 C20 43.9(2)
C21 Zr C16 C20 156.5(2)
C25 Zr C16 C20 -176.8(2)
C18 Zr C16 C20 -78.2(2)
C19 Zr C16 C20 -37.85(19)
C17 Zr C16 C20 -115.2(3)
C22 Zr C16 C20 129.34(19)
C24 Zr C16 C20 175.07(17)
C1 Zr C16 C20 -24.3(2)
C20 C16 C17 C18 -0.2(4)
Zr C16 C17 C18 -65.8(2)
C20 C16 C17 Zr 65.6(2)
N1 Zr C17 C16 -146.56(18)
C3 Zr C17 C16 -30.2(2)
C21 Zr C17 C16 84.12(19)
C25 Zr C17 C16 117.20(19)
C18 Zr C17 C16 -115.5(3)
C20 Zr C17 C16 -37.09(18)
C19 Zr C17 C16 -78.2(2)
C22 Zr C17 C16 70.0(2)
C24 Zr C17 C16 125.99(18)
C1 Zr C17 C16 -109.29(19)
N1 Zr C17 C18 -31.1(2)
C3 Zr C17 C18 85.3(2)
C21 Zr C17 C18 -160.4(2)
C25 Zr C17 C18 -127.3(2)
C20 Zr C17 C18 78.4(2)
C19 Zr C17 C18 37.28(18)
C22 Zr C17 C18 -174.49(18)
C16 Zr C17 C18 115.5(3)
C24 Zr C17 C18 -118.55(19)
C1 Zr C17 C18 6.2(2)
C16 C17 C18 C19 -0.9(4)
Zr C17 C18 C19 -67.6(2)
C16 C17 C18 Zr 66.7(2)
N1 Zr C18 C19 -92.75(19)
C3 Zr C18 C19 -9.2(2)
C21 Zr C18 C19 134.36(19)
C25 Zr C18 C19 166.96(19)
C20 Zr C18 C19 37.49(19)
C17 Zr C18 C19 114.3(3)
C22 Zr C18 C19 122.3(2)
C16 Zr C18 C19 77.9(2)
C24 Zr C18 C19 -168.58(18)
C1 Zr C18 C19 -60.36(19)
N1 Zr C18 C17 152.98(19)
C3 Zr C18 C17 -123.5(2)
C21 Zr C18 C17 20.1(2)
C25 Zr C18 C17 52.7(2)
C20 Zr C18 C17 -76.8(2)
C19 Zr C18 C17 -114.3(3)
C22 Zr C18 C17 8.0(3)
C16 Zr C18 C17 -36.35(19)
C24 Zr C18 C17 77.2(2)
C1 Zr C18 C17 -174.6(2)
C17 C18 C19 C20 1.5(3)
Zr C18 C19 C20 -66.1(2)
C17 C18 C19 Zr 67.6(2)
N1 Zr C19 C18 87.69(19)
C3 Zr C19 C18 172.58(19)
C21 Zr C19 C18 -59.5(2)
C25 Zr C19 C18 -17.2(2)
C20 Zr C19 C18 -114.7(3)
C17 Zr C19 C18 -37.45(18)
C22 Zr C19 C18 -100.3(2)
C16 Zr C19 C18 -77.3(2)
C24 Zr C19 C18 22.1(3)
C1 Zr C19 C18 114.4(2)
N1 Zr C19 C20 -157.6(2)
C3 Zr C19 C20 -72.7(2)
C21 Zr C19 C20 55.2(2)
C25 Zr C19 C20 97.5(2)
C18 Zr C19 C20 114.7(3)
C17 Zr C19 C20 77.2(2)
C22 Zr C19 C20 14.4(3)
C16 Zr C19 C20 37.37(19)
C24 Zr C19 C20 136.7(2)
C1 Zr C19 C20 -131.0(2)
C17 C16 C20 C19 1.1(3)
Zr C16 C20 C19 67.1(2)
C17 C16 C20 Zr -65.9(2)
C18 C19 C20 C16 -1.6(3)
Zr C19 C20 C16 -67.6(2)
C18 C19 C20 Zr 65.9(2)
N1 Zr C20 C16 140.38(18)
C3 Zr C20 C16 -138.9(2)
C21 Zr C20 C16 -23.7(2)
C25 Zr C20 C16 3.9(2)
C18 Zr C20 C16 77.0(2)
C19 Zr C20 C16 113.9(3)
C17 Zr C20 C16 36.50(19)
C22 Zr C20 C16 -57.2(2)
C24 Zr C20 C16 -10.8(4)
C1 Zr C20 C16 160.2(2)
N1 Zr C20 C19 26.5(2)
C3 Zr C20 C19 107.2(2)
C21 Zr C20 C19 -137.6(2)
C25 Zr C20 C19 -110.0(2)
C18 Zr C20 C19 -36.90(19)
C17 Zr C20 C19 -77.4(2)
C22 Zr C20 C19 -171.15(19)
C16 Zr C20 C19 -113.9(3)
C24 Zr C20 C19 -124.7(3)
C1 Zr C20 C19 46.2(2)
N1 Zr C21 C25 -25.4(2)
C3 Zr C21 C25 -131.34(17)
C18 Zr C21 C25 80.52(18)
C20 Zr C21 C25 136.70(17)
C19 Zr C21 C25 109.31(19)
C17 Zr C21 C25 91.36(18)
C22 Zr C21 C25 -114.4(2)
C16 Zr C21 C25 123.95(19)
C24 Zr C21 C25 -37.35(16)
C1 Zr C21 C25 -54.2(3)
N1 Zr C21 C22 89.0(2)
C3 Zr C21 C22 -16.9(2)
C25 Zr C21 C22 114.4(2)
C18 Zr C21 C22 -165.03(17)
C20 Zr C21 C22 -108.86(18)
C19 Zr C21 C22 -136.24(18)
C17 Zr C21 C22 -154.20(19)
C16 Zr C21 C22 -121.61(19)
C24 Zr C21 C22 77.09(18)
C1 Zr C21 C22 60.3(3)
C25 C21 C22 C23 -2.2(3)
Zr C21 C22 C23 -69.1(2)
C25 C21 C22 Zr 66.9(2)
N1 Zr C22 C21 -115.14(18)
C3 Zr C22 C21 164.72(18)
C25 Zr C22 C21 -37.45(17)
C18 Zr C22 C21 21.9(2)
C20 Zr C22 C21 82.73(19)
C19 Zr C22 C21 74.3(2)
C17 Zr C22 C21 26.3(2)
C16 Zr C22 C21 56.02(19)
C24 Zr C22 C21 -77.62(19)
C1 Zr C22 C21 -154.48(17)
N1 Zr C22 C23 -1.7(2)
C3 Zr C22 C23 -81.83(17)
C21 Zr C22 C23 113.4(2)
C25 Zr C22 C23 76.00(18)
C18 Zr C22 C23 135.31(18)
C20 Zr C22 C23 -163.82(17)
C19 Zr C22 C23 -172.23(18)
C17 Zr C22 C23 139.76(17)
C16 Zr C22 C23 169.47(18)
C24 Zr C22 C23 35.83(16)
C1 Zr C22 C23 -41.0(2)
C21 C22 C23 C24 1.4(3)
Zr C22 C23 C24 -65.1(2)
C21 C22 C23 Zr 66.49(19)
N1 Zr C23 C24 -65.30(18)
C3 Zr C23 C24 -149.90(19)
C21 Zr C23 C24 78.10(19)
C25 Zr C23 C24 36.90(18)
C18 Zr C23 C24 26.2(3)
C20 Zr C23 C24 141.6(2)
C19 Zr C23 C24 178.2(10)
C17 Zr C23 C24 63.3(2)
C22 Zr C23 C24 116.1(3)
C16 Zr C23 C24 103.2(2)
C1 Zr C23 C24 -93.58(19)
N1 Zr C23 C22 178.58(17)
C3 Zr C23 C22 93.97(18)
C21 Zr C23 C22 -38.02(17)
C25 Zr C23 C22 -79.22(19)
C18 Zr C23 C22 -90.0(3)
C20 Zr C23 C22 25.5(3)
C19 Zr C23 C22 62.1(12)
C17 Zr C23 C22 -52.8(2)
C16 Zr C23 C22 -12.9(2)
C24 Zr C23 C22 -116.1(3)
C1 Zr C23 C22 150.30(17)
C22 C23 C24 C25 0.0(3)
Zr C23 C24 C25 -63.8(2)
C22 C23 C24 Zr 63.7(2)
N1 Zr C24 C23 111.81(19)
C3 Zr C24 C23 31.38(19)
C21 Zr C24 C23 -77.46(19)
C25 Zr C24 C23 -115.5(3)
C18 Zr C24 C23 -165.93(17)
C20 Zr C24 C23 -93.1(3)
C19 Zr C24 C23 -179.7(2)
C17 Zr C24 C23 -132.06(18)
C22 Zr C24 C23 -36.60(17)
C16 Zr C24 C23 -100.2(2)
C1 Zr C24 C23 96.35(18)
N1 Zr C24 C25 -132.66(19)
C3 Zr C24 C25 146.91(18)
C21 Zr C24 C25 38.07(17)
C18 Zr C24 C25 -50.4(2)
C20 Zr C24 C25 22.4(4)
C19 Zr C24 C25 -64.1(3)
C17 Zr C24 C25 -16.5(2)
C22 Zr C24 C25 78.93(19)
C16 Zr C24 C25 15.3(2)
C1 Zr C24 C25 -148.12(17)
C23 C24 C25 C21 -1.3(3)
Zr C24 C25 C21 -67.73(19)
C23 C24 C25 Zr 66.4(2)
C22 C21 C25 C24 2.2(3)
Zr C21 C25 C24 70.0(2)
C22 C21 C25 Zr -67.8(2)
N1 Zr C25 C24 46.97(18)
C3 Zr C25 C24 -45.4(2)
C21 Zr C25 C24 -113.6(2)
C18 Zr C25 C24 138.81(18)
C20 Zr C25 C24 -169.75(17)
C19 Zr C25 C24 147.98(17)
C17 Zr C25 C24 164.35(19)
C22 Zr C25 C24 -76.40(18)
C16 Zr C25 C24 -167.64(18)
C1 Zr C25 C24 43.3(2)
N1 Zr C25 C21 160.60(17)
C3 Zr C25 C21 68.2(2)
C18 Zr C25 C21 -107.56(18)
C20 Zr C25 C21 -56.1(2)
C19 Zr C25 C21 -98.4(2)
C17 Zr C25 C21 -82.02(18)
C22 Zr C25 C21 37.24(17)
C16 Zr C25 C21 -54.01(18)
C24 Zr C25 C21 113.6(2)
C1 Zr C25 C21 156.91(16)
